data_4507263
loop_
_publ_author_name
'Yang, Guang'
'Baran, Peter'
'Mart\'inez, Angel R.'
'Raptis, Raphael G.'

_publ_section_title
;
 Substituent Effects on the Supramolecular Aggregation of AgI-Pyrazolato
 Trimers
;
_journal_issue 1
_journal_name_full 'Crystal Growth &amp; Design'
_journal_page_first 264
_journal_paper_doi 10.1021/cg301411j
_journal_volume 13
_journal_year 2013
_chemical_formula_sum 'C21 H30 Ag3 Br3 N6'
_chemical_formula_weight 929.85
_chemical_name_systematic
; 
 ? 
;
_space_group_IT_number 2
_symmetry_cell_setting triclinic
_symmetry_space_group_name_Hall '-P 1'
_symmetry_space_group_name_H-M 'P -1'
_atom_sites_solution_hydrogens geom
_atom_sites_solution_primary direct
_atom_sites_solution_secondary difmap
_audit_creation_method SHELXL-97
_cell_angle_alpha 113.598(10)
_cell_angle_beta 100.645(13)
_cell_angle_gamma 101.305(13)
_cell_formula_units_Z 2
_cell_length_a 11.144(18)
_cell_length_b 11.983(9)
_cell_length_c 13.076(10)
_cell_measurement_temperature 298(2)
_cell_volume 1500(3)
_computing_structure_refinement 'SHELXL-97 (Sheldrick, 1997)'
_computing_structure_solution 'SHELXS-97 (Sheldrick, 1990)'
_diffrn_ambient_temperature 298(2)
_diffrn_measured_fraction_theta_full 0.940
_diffrn_measured_fraction_theta_max 0.940
_diffrn_measurement_device_type 'CCD area detector'
_diffrn_measurement_method 'phi and omega scans'
_diffrn_radiation_monochromator graphite
_diffrn_radiation_source 'fine-focus sealed tube'
_diffrn_radiation_type MoK\a
_diffrn_radiation_wavelength 0.71073
_diffrn_reflns_av_R_equivalents 0.0287
_diffrn_reflns_av_sigmaI/netI 0.0677
_diffrn_reflns_limit_h_max 14
_diffrn_reflns_limit_h_min -10
_diffrn_reflns_limit_k_max 15
_diffrn_reflns_limit_k_min -15
_diffrn_reflns_limit_l_max 12
_diffrn_reflns_limit_l_min -16
_diffrn_reflns_number 9676
_diffrn_reflns_theta_full 27.00
_diffrn_reflns_theta_max 27.00
_diffrn_reflns_theta_min 1.94
_exptl_absorpt_coefficient_mu 5.953
_exptl_absorpt_correction_T_max 0.6474
_exptl_absorpt_correction_T_min 0.4138
_exptl_absorpt_correction_type multi-scan
_exptl_absorpt_process_details 'SADABS (Sheldrick, 1996)'
_exptl_crystal_colour colorless
_exptl_crystal_density_diffrn 2.058
_exptl_crystal_density_method 'not measured'
_exptl_crystal_description needle
_exptl_crystal_F_000 888
_exptl_crystal_size_max 0.18
_exptl_crystal_size_mid 0.10
_exptl_crystal_size_min 0.08
_refine_diff_density_max 0.839
_refine_diff_density_min -1.095
_refine_diff_density_rms 0.148
_refine_ls_extinction_method none
_refine_ls_goodness_of_fit_ref 1.107
_refine_ls_hydrogen_treatment constr
_refine_ls_matrix_type full
_refine_ls_number_parameters 307
_refine_ls_number_reflns 6167
_refine_ls_number_restraints 0
_refine_ls_restrained_S_all 1.107
_refine_ls_R_factor_all 0.1003
_refine_ls_R_factor_gt 0.0526
_refine_ls_shift/su_max 0.000
_refine_ls_shift/su_mean 0.000
_refine_ls_structure_factor_coef Fsqd
_refine_ls_weighting_details 'calc w=1/[\s^2^(Fo^2^)+(0.0672P)^2^+0.0000P] where P=(Fo^2^+2Fc^2^)/3'
_refine_ls_weighting_scheme calc
_refine_ls_wR_factor_gt 0.1324
_refine_ls_wR_factor_ref 0.1506
_reflns_number_gt 3733
_reflns_number_total 6167
_reflns_threshold_expression >2sigma(I)
_cod_data_source_file cg301411j_si_007.cif
_cod_data_source_block am106-New
_cod_original_sg_symbol_H-M P-1
_cod_database_code 4507263

loop_
_symmetry_equiv_pos_as_xyz
'x, y, z'
'-x, -y, -z'

loop_
_atom_site_label
_atom_site_type_symbol
_atom_site_fract_x
_atom_site_fract_y
_atom_site_fract_z
_atom_site_U_iso_or_equiv
_atom_site_adp_type
_atom_site_occupancy
_atom_site_symmetry_multiplicity
_atom_site_calc_flag
_atom_site_refinement_flags
Ag1 Ag 0.17494(5) 0.93687(6) 0.54353(6) 0.0558(2) Uani 1 1 d .
Ag2 Ag 0.25405(6) 1.15804(7) 0.44106(6) 0.0580(2) Uani 1 1 d .
Ag3 Ag -0.02264(6) 0.91609(6) 0.29694(6) 0.0549(2) Uani 1 1 d .
Br1 Br 0.75569(8) 1.20048(11) 0.74541(10) 0.0784(3) Uani 1 1 d .
Br2 Br -0.20441(15) 0.41230(12) 0.32718(14) 0.1237(6) Uani 1 1 d .
Br3 Br -0.04705(11) 1.22524(12) 0.02912(11) 0.0880(4) Uani 1 1 d .
C1 C 0.5204(7) 1.1931(8) 0.5998(8) 0.059(2) Uani 1 1 d .
H1 H 0.5653 1.2466 0.5752 0.070 Uiso 1 1 calc R
C2 C 0.5747(7) 1.1539(8) 0.6790(7) 0.053(2) Uani 1 1 d .
C3 C 0.4732(6) 1.0768(7) 0.6964(7) 0.047(2) Uani 1 1 d .
C4 C 0.4739(7) 1.0149(8) 0.7779(8) 0.057(2) Uani 1 1 d .
C5 C 0.5341(11) 1.1256(12) 0.9069(11) 0.108(4) Uani 1 1 d .
H5A H 0.6173 1.1750 0.9147 0.163 Uiso 1 1 calc R
H5B H 0.5417 1.0894 0.9605 0.163 Uiso 1 1 calc R
H5C H 0.4799 1.1797 0.9238 0.163 Uiso 1 1 calc R
C6 C 0.3404(11) 0.9496(13) 0.7763(13) 0.123(5) Uani 1 1 d .
H6A H 0.2896 1.0071 0.7856 0.184 Uiso 1 1 calc R
H6B H 0.3478 0.9265 0.8390 0.184 Uiso 1 1 calc R
H6C H 0.3003 0.8742 0.7032 0.184 Uiso 1 1 calc R
C7 C 0.5461(16) 0.9171(15) 0.7510(15) 0.165(8) Uani 1 1 d .
H7A H 0.5018 0.8472 0.6750 0.248 Uiso 1 1 calc R
H7B H 0.5515 0.8861 0.8084 0.248 Uiso 1 1 calc R
H7C H 0.6307 0.9559 0.7523 0.248 Uiso 1 1 calc R
C8 C -0.0315(8) 0.6724(9) 0.4575(9) 0.073(3) Uani 1 1 d .
H8 H 0.0056 0.6572 0.5186 0.087 Uiso 1 1 calc R
C9 C -0.1307(8) 0.5861(8) 0.3586(8) 0.063(2) Uani 1 1 d .
C10 C -0.1556(7) 0.6436(7) 0.2860(8) 0.053(2) Uani 1 1 d .
C11 C -0.2526(8) 0.5908(8) 0.1663(8) 0.061(2) Uani 1 1 d .
C12 C -0.2143(15) 0.4931(13) 0.0744(11) 0.144(6) Uani 1 1 d .
H12A H -0.1312 0.5313 0.0722 0.217 Uiso 1 1 calc R
H12B H -0.2755 0.4621 -0.0003 0.217 Uiso 1 1 calc R
H12C H -0.2116 0.4233 0.0925 0.217 Uiso 1 1 calc R
C13 C -0.3936(10) 0.5357(15) 0.1732(13) 0.139(6) Uani 1 1 d .
H13A H -0.3940 0.4698 0.1973 0.209 Uiso 1 1 calc R
H13B H -0.4546 0.5011 0.0978 0.209 Uiso 1 1 calc R
H13C H -0.4160 0.6034 0.2286 0.209 Uiso 1 1 calc R
C14 C -0.2677(12) 0.6961(11) 0.1275(10) 0.106(4) Uani 1 1 d .
H14A H -0.2773 0.7671 0.1906 0.159 Uiso 1 1 calc R
H14B H -0.3420 0.6617 0.0612 0.159 Uiso 1 1 calc R
H14C H -0.1932 0.7242 0.1069 0.159 Uiso 1 1 calc R
C15 C -0.0455(8) 1.0645(8) 0.1486(8) 0.056(2) Uani 1 1 d .
H15 H -0.1210 1.0043 0.0940 0.067 Uiso 1 1 calc R
C16 C 0.0169(8) 1.1773(8) 0.1457(8) 0.057(2) Uani 1 1 d .
C17 C 0.1283(7) 1.2393(8) 0.2444(8) 0.053(2) Uani 1 1 d .
C18 C 0.2302(8) 1.3687(10) 0.2859(10) 0.075(3) Uani 1 1 d .
C19 C 0.3352(9) 1.4010(11) 0.3964(12) 0.116(5) Uani 1 1 d .
H19A H 0.2975 1.4047 0.4576 0.175 Uiso 1 1 calc R
H19B H 0.3961 1.4821 0.4206 0.175 Uiso 1 1 calc R
H19C H 0.3778 1.3362 0.3802 0.175 Uiso 1 1 calc R
C20 C 0.2931(11) 1.3593(16) 0.1901(14) 0.149(7) Uani 1 1 d .
H20A H 0.3838 1.3776 0.2206 0.224 Uiso 1 1 calc R
H20B H 0.2768 1.4199 0.1628 0.224 Uiso 1 1 calc R
H20C H 0.2585 1.2747 0.1266 0.224 Uiso 1 1 calc R
C21 C 0.1666(11) 1.4763(10) 0.3141(14) 0.120(5) Uani 1 1 d .
H21A H 0.0992 1.4572 0.2466 0.180 Uiso 1 1 calc R
H21B H 0.2293 1.5556 0.3359 0.180 Uiso 1 1 calc R
H21C H 0.1317 1.4833 0.3775 0.180 Uiso 1 1 calc R
N1 N 0.3621(5) 1.0714(6) 0.6245(6) 0.0513(17) Uani 1 1 d .
N2 N 0.3924(6) 1.1412(6) 0.5642(6) 0.0526(18) Uani 1 1 d .
N3 N 0.1281(6) 1.1645(7) 0.3007(7) 0.0584(19) Uani 1 1 d .
N4 N 0.0197(6) 1.0569(6) 0.2412(6) 0.0547(18) Uani 1 1 d .
N5 N -0.0725(6) 0.7657(6) 0.3435(6) 0.0495(16) Uani 1 1 d .
N6 N 0.0025(6) 0.7851(6) 0.4494(6) 0.0566(18) Uani 1 1 d .

loop_
_atom_site_aniso_label
_atom_site_aniso_U_11
_atom_site_aniso_U_22
_atom_site_aniso_U_33
_atom_site_aniso_U_23
_atom_site_aniso_U_13
_atom_site_aniso_U_12
Ag1 0.0442(3) 0.0577(4) 0.0509(4) 0.0219(3) 0.0010(3) 0.0030(3)
Ag2 0.0518(3) 0.0669(5) 0.0569(4) 0.0373(4) 0.0004(3) 0.0158(3)
Ag3 0.0543(3) 0.0491(4) 0.0624(5) 0.0314(4) 0.0101(3) 0.0111(3)
Br1 0.0449(4) 0.1053(8) 0.0812(8) 0.0484(7) 0.0020(5) 0.0161(5)
Br2 0.1432(11) 0.0727(8) 0.1257(12) 0.0644(9) -0.0193(10) -0.0163(8)
Br3 0.0986(7) 0.1065(9) 0.0802(8) 0.0622(7) 0.0103(6) 0.0465(7)
C1 0.050(4) 0.067(6) 0.065(6) 0.043(5) 0.010(4) 0.009(4)
C2 0.043(4) 0.062(5) 0.050(5) 0.029(5) 0.002(4) 0.013(4)
C3 0.033(3) 0.052(5) 0.048(5) 0.023(4) 0.002(3) 0.001(3)
C4 0.050(4) 0.063(6) 0.052(5) 0.029(5) 0.003(4) 0.010(4)
C5 0.112(9) 0.118(10) 0.087(9) 0.061(9) -0.003(8) 0.013(8)
C6 0.101(8) 0.143(12) 0.156(14) 0.119(12) 0.007(9) 0.020(8)
C7 0.263(19) 0.206(17) 0.211(19) 0.175(17) 0.168(17) 0.188(17)
C8 0.065(5) 0.073(7) 0.071(7) 0.046(6) -0.006(5) -0.001(5)
C9 0.068(5) 0.047(5) 0.062(6) 0.026(5) 0.000(5) 0.007(4)
C10 0.049(4) 0.041(5) 0.054(5) 0.017(4) 0.001(4) 0.004(4)
C11 0.060(5) 0.050(5) 0.050(5) 0.018(5) -0.002(4) -0.001(4)
C12 0.210(16) 0.128(12) 0.078(9) 0.012(9) 0.020(11) 0.114(12)
C13 0.079(8) 0.200(16) 0.113(11) 0.087(12) -0.001(8) -0.016(9)
C14 0.135(10) 0.079(8) 0.072(8) 0.024(7) -0.022(8) 0.038(7)
C15 0.059(5) 0.054(5) 0.054(6) 0.026(5) 0.009(4) 0.019(4)
C16 0.068(5) 0.060(6) 0.056(6) 0.036(5) 0.014(5) 0.028(4)
C17 0.046(4) 0.058(5) 0.058(6) 0.032(5) 0.006(4) 0.020(4)
C18 0.057(5) 0.078(7) 0.101(8) 0.065(7) 0.004(5) 0.007(5)
C19 0.075(7) 0.080(8) 0.157(13) 0.070(9) -0.037(8) -0.023(6)
C20 0.083(8) 0.225(18) 0.176(16) 0.150(15) 0.029(10) 0.001(10)
C21 0.094(8) 0.065(7) 0.195(16) 0.076(9) 0.000(9) 0.013(6)
N1 0.044(3) 0.052(4) 0.049(4) 0.025(4) -0.005(3) 0.008(3)
N2 0.044(3) 0.061(4) 0.049(4) 0.033(4) -0.002(3) 0.005(3)
N3 0.052(4) 0.067(5) 0.062(5) 0.039(4) 0.006(4) 0.017(3)
N4 0.051(3) 0.049(4) 0.057(5) 0.029(4) 0.000(3) 0.004(3)
N5 0.045(3) 0.048(4) 0.052(4) 0.026(4) 0.008(3) 0.006(3)
N6 0.049(3) 0.051(4) 0.058(5) 0.028(4) -0.004(3) -0.001(3)

loop_
_atom_type_symbol
_atom_type_description
_atom_type_scat_dispersion_real
_atom_type_scat_dispersion_imag
_atom_type_scat_source
C C 0.0033 0.0016 'International Tables Vol C Tables 4.2.6.8 and 6.1.1.4'
H H 0.0000 0.0000 'International Tables Vol C Tables 4.2.6.8 and 6.1.1.4'
Ag Ag -0.8971 1.1015 'International Tables Vol C Tables 4.2.6.8 and 6.1.1.4'
Br Br -0.2901 2.4595 'International Tables Vol C Tables 4.2.6.8 and 6.1.1.4'
N N 0.0061 0.0033 'International Tables Vol C Tables 4.2.6.8 and 6.1.1.4'

loop_
_geom_angle_atom_site_label_1
_geom_angle_atom_site_label_2
_geom_angle_atom_site_label_3
_geom_angle
_geom_angle_site_symmetry_3
N6 Ag1 N1 171.7(3) .
N6 Ag1 Ag3 87.5(2) 2_576
N1 Ag1 Ag3 100.6(2) 2_576
N2 Ag2 N3 172.3(3) .
N4 Ag3 N5 176.7(3) .
N4 Ag3 Ag1 92.2(2) 2_576
N5 Ag3 Ag1 89.05(19) 2_576
N2 C1 C2 109.2(7) .
N2 C1 H1 125.4 .
C2 C1 H1 125.4 .
C1 C2 C3 107.8(7) .
C1 C2 Br1 122.5(6) .
C3 C2 Br1 129.7(6) .
N1 C3 C2 105.3(7) .
N1 C3 C4 123.2(6) .
C2 C3 C4 131.5(7) .
C7 C4 C6 107.7(10) .
C7 C4 C3 111.8(8) .
C6 C4 C3 114.1(7) .
C7 C4 C5 111.9(10) .
C6 C4 C5 103.8(10) .
C3 C4 C5 107.2(8) .
C4 C5 H5A 109.5 .
C4 C5 H5B 109.5 .
H5A C5 H5B 109.5 .
C4 C5 H5C 109.5 .
H5A C5 H5C 109.5 .
H5B C5 H5C 109.5 .
C4 C6 H6A 109.5 .
C4 C6 H6B 109.5 .
H6A C6 H6B 109.5 .
C4 C6 H6C 109.5 .
H6A C6 H6C 109.5 .
H6B C6 H6C 109.5 .
C4 C7 H7A 109.5 .
C4 C7 H7B 109.5 .
H7A C7 H7B 109.5 .
C4 C7 H7C 109.5 .
H7A C7 H7C 109.5 .
H7B C7 H7C 109.5 .
N6 C8 C9 107.8(8) .
N6 C8 H8 126.1 .
C9 C8 H8 126.1 .
C8 C9 C10 108.6(8) .
C8 C9 Br2 122.9(7) .
C10 C9 Br2 128.2(7) .
N5 C10 C9 106.3(7) .
N5 C10 C11 123.3(7) .
C9 C10 C11 130.4(7) .
C12 C11 C10 110.7(8) .
C12 C11 C14 107.7(10) .
C10 C11 C14 113.1(7) .
C12 C11 C13 112.9(10) .
C10 C11 C13 109.3(8) .
C14 C11 C13 103.1(9) .
C11 C12 H12A 109.5 .
C11 C12 H12B 109.5 .
H12A C12 H12B 109.5 .
C11 C12 H12C 109.5 .
H12A C12 H12C 109.5 .
H12B C12 H12C 109.5 .
C11 C13 H13A 109.5 .
C11 C13 H13B 109.5 .
H13A C13 H13B 109.5 .
C11 C13 H13C 109.5 .
H13A C13 H13C 109.5 .
H13B C13 H13C 109.5 .
C11 C14 H14A 109.5 .
C11 C14 H14B 109.5 .
H14A C14 H14B 109.5 .
C11 C14 H14C 109.5 .
H14A C14 H14C 109.5 .
H14B C14 H14C 109.5 .
N4 C15 C16 110.2(8) .
N4 C15 H15 124.9 .
C16 C15 H15 124.9 .
C15 C16 C17 105.7(7) .
C15 C16 Br3 123.2(7) .
C17 C16 Br3 131.1(6) .
N3 C17 C16 107.2(7) .
N3 C17 C18 124.8(7) .
C16 C17 C18 128.0(8) .
C20 C18 C19 107.9(9) .
C20 C18 C17 108.5(10) .
C19 C18 C17 111.5(8) .
C20 C18 C21 111.1(10) .
C19 C18 C21 108.0(10) .
C17 C18 C21 109.8(8) .
C18 C19 H19A 109.5 .
C18 C19 H19B 109.5 .
H19A C19 H19B 109.5 .
C18 C19 H19C 109.5 .
H19A C19 H19C 109.5 .
H19B C19 H19C 109.5 .
C18 C20 H20A 109.5 .
C18 C20 H20B 109.5 .
H20A C20 H20B 109.5 .
C18 C20 H20C 109.5 .
H20A C20 H20C 109.5 .
H20B C20 H20C 109.5 .
C18 C21 H21A 109.5 .
C18 C21 H21B 109.5 .
H21A C21 H21B 109.5 .
C18 C21 H21C 109.5 .
H21A C21 H21C 109.5 .
H21B C21 H21C 109.5 .
C3 N1 N2 109.7(6) .
C3 N1 Ag1 133.2(5) .
N2 N1 Ag1 112.9(4) .
C1 N2 N1 107.9(6) .
C1 N2 Ag2 128.5(6) .
N1 N2 Ag2 123.6(4) .
C17 N3 N4 109.4(6) .
C17 N3 Ag2 137.6(5) .
N4 N3 Ag2 112.6(5) .
C15 N4 N3 107.6(6) .
C15 N4 Ag3 129.3(6) .
N3 N4 Ag3 123.1(5) .
C10 N5 N6 109.7(6) .
C10 N5 Ag3 134.3(6) .
N6 N5 Ag3 115.6(4) .
C8 N6 N5 107.5(6) .
C8 N6 Ag1 127.3(6) .
N5 N6 Ag1 121.9(5) .

loop_
_geom_bond_atom_site_label_1
_geom_bond_atom_site_label_2
_geom_bond_distance
_geom_bond_site_symmetry_2
Ag1 N6 2.116(7) .
Ag1 N1 2.138(6) .
Ag1 Ag3 3.142(3) 2_576
Ag2 N2 2.115(6) .
Ag2 N3 2.133(7) .
Ag3 N4 2.097(7) .
Ag3 N5 2.130(6) .
Ag3 Ag1 3.142(3) 2_576
Br1 C2 1.912(8) .
Br2 C9 1.923(9) .
Br3 C16 1.903(8) .
C1 N2 1.346(9) .
C1 C2 1.389(11) .
C1 H1 0.9300 .
C2 C3 1.428(10) .
C3 N1 1.382(9) .
C3 C4 1.523(11) .
C4 C7 1.513(14) .
C4 C6 1.530(13) .
C4 C5 1.580(14) .
C5 H5A 0.9600 .
C5 H5B 0.9600 .
C5 H5C 0.9600 .
C6 H6A 0.9600 .
C6 H6B 0.9600 .
C6 H6C 0.9600 .
C7 H7A 0.9600 .
C7 H7B 0.9600 .
C7 H7C 0.9600 .
C8 N6 1.381(11) .
C8 C9 1.385(12) .
C8 H8 0.9300 .
C9 C10 1.398(12) .
C10 N5 1.376(9) .
C10 C11 1.527(12) .
C11 C12 1.502(14) .
C11 C14 1.563(14) .
C11 C13 1.615(14) .
C12 H12A 0.9600 .
C12 H12B 0.9600 .
C12 H12C 0.9600 .
C13 H13A 0.9600 .
C13 H13B 0.9600 .
C13 H13C 0.9600 .
C14 H14A 0.9600 .
C14 H14B 0.9600 .
C14 H14C 0.9600 .
C15 N4 1.340(10) .
C15 C16 1.411(12) .
C15 H15 0.9300 .
C16 C17 1.427(11) .
C17 N3 1.369(10) .
C17 C18 1.548(12) .
C18 C20 1.521(17) .
C18 C19 1.536(14) .
C18 C21 1.542(15) .
C19 H19A 0.9600 .
C19 H19B 0.9600 .
C19 H19C 0.9600 .
C20 H20A 0.9600 .
C20 H20B 0.9600 .
C20 H20C 0.9600 .
C21 H21A 0.9600 .
C21 H21B 0.9600 .
C21 H21C 0.9600 .
N1 N2 1.396(9) .
N3 N4 1.403(9) .
N5 N6 1.381(9) .

loop_
_geom_torsion_atom_site_label_1
_geom_torsion_atom_site_label_2
_geom_torsion_atom_site_label_3
_geom_torsion_atom_site_label_4
_geom_torsion
_geom_torsion_site_symmetry_1
N2 C1 C2 C3 -2.2(11) .
N2 C1 C2 Br1 177.1(6) .
C1 C2 C3 N1 1.1(10) .
Br1 C2 C3 N1 -178.2(6) .
C1 C2 C3 C4 -175.8(9) .
Br1 C2 C3 C4 4.8(15) .
N1 C3 C4 C7 120.6(11) .
C2 C3 C4 C7 -62.8(14) .
N1 C3 C4 C6 -1.9(13) .
C2 C3 C4 C6 174.6(11) .
N1 C3 C4 C5 -116.3(9) .
C2 C3 C4 C5 60.2(12) .
N6 C8 C9 C10 2.3(11) .
N6 C8 C9 Br2 176.8(7) .
C8 C9 C10 N5 -1.4(11) .
Br2 C9 C10 N5 -175.4(7) .
C8 C9 C10 C11 178.8(9) .
Br2 C9 C10 C11 4.7(15) .
N5 C10 C11 C12 109.1(11) .
C9 C10 C11 C12 -71.1(14) .
N5 C10 C11 C14 -11.8(13) .
C9 C10 C11 C14 168.0(10) .
N5 C10 C11 C13 -126.0(10) .
C9 C10 C11 C13 53.8(13) .
N4 C15 C16 C17 0.6(10) .
N4 C15 C16 Br3 -178.8(6) .
C15 C16 C17 N3 -0.2(10) .
Br3 C16 C17 N3 179.1(7) .
C15 C16 C17 C18 -178.3(9) .
Br3 C16 C17 C18 1.1(15) .
N3 C17 C18 C20 121.0(11) .
C16 C17 C18 C20 -61.3(13) .
N3 C17 C18 C19 2.3(14) .
C16 C17 C18 C19 -180.0(10) .
N3 C17 C18 C21 -117.4(11) .
C16 C17 C18 C21 60.3(14) .
C2 C3 N1 N2 0.3(9) .
C4 C3 N1 N2 177.6(7) .
C2 C3 N1 Ag1 155.0(6) .
C4 C3 N1 Ag1 -27.7(12) .
N6 Ag1 N1 C3 -65(2) .
Ag3 Ag1 N1 C3 104.5(8) 2_576
N6 Ag1 N1 N2 88.6(19) .
Ag3 Ag1 N1 N2 -101.4(5) 2_576
C2 C1 N2 N1 2.4(10) .
C2 C1 N2 Ag2 -178.1(6) .
C3 N1 N2 C1 -1.7(9) .
Ag1 N1 N2 C1 -161.9(6) .
C3 N1 N2 Ag2 178.8(5) .
Ag1 N1 N2 Ag2 18.6(8) .
N3 Ag2 N2 C1 58(2) .
N3 Ag2 N2 N1 -122.5(18) .
C16 C17 N3 N4 -0.2(9) .
C18 C17 N3 N4 177.9(8) .
C16 C17 N3 Ag2 172.2(7) .
C18 C17 N3 Ag2 -9.6(15) .
N2 Ag2 N3 C17 -77(2) .
N2 Ag2 N3 N4 95.0(19) .
C16 C15 N4 N3 -0.8(10) .
C16 C15 N4 Ag3 178.9(6) .
C17 N3 N4 C15 0.6(9) .
Ag2 N3 N4 C15 -173.9(5) .
C17 N3 N4 Ag3 -179.1(5) .
Ag2 N3 N4 Ag3 6.4(8) .
N5 Ag3 N4 C15 21(5) .
Ag1 Ag3 N4 C15 -91.2(7) 2_576
N5 Ag3 N4 N3 -159(4) .
Ag1 Ag3 N4 N3 88.4(6) 2_576
C9 C10 N5 N6 -0.1(9) .
C11 C10 N5 N6 179.8(8) .
C9 C10 N5 Ag3 171.5(6) .
C11 C10 N5 Ag3 -8.7(13) .
N4 Ag3 N5 C10 -5(5) .
Ag1 Ag3 N5 C10 107.3(7) 2_576
N4 Ag3 N5 N6 166(4) .
Ag1 Ag3 N5 N6 -81.5(5) 2_576
C9 C8 N6 N5 -2.3(10) .
C9 C8 N6 Ag1 -161.9(7) .
C10 N5 N6 C8 1.5(9) .
Ag3 N5 N6 C8 -171.8(6) .
C10 N5 N6 Ag1 162.5(5) .
Ag3 N5 N6 Ag1 -10.9(8) .
N1 Ag1 N6 C8 68(2) .
Ag3 Ag1 N6 C8 -101.9(8) 2_576
N1 Ag1 N6 N5 -88.7(19) .
Ag3 Ag1 N6 N5 101.1(6) 2_576
